data_4038344
loop_
_publ_author_name
'Casola, Kamila Kayser'
'Gomes, Matheus Rick'
'Back, Davi F.'
'Zeni, Gilson'

_publ_section_title
;
 Synthesis of Selenochromenes via Dehydration of Arylalkynols Promoted by
 Iron(III) Chloride and Diorganyl Diselenides.
;
_journal_name_full 'The Journal of organic chemistry'
_journal_paper_doi 10.1021/acs.joc.0c00741
_journal_year 2020
_chemical_formula_moiety 'C22 H16 Se2'
_chemical_formula_sum 'C22 H16 Se2'
_chemical_formula_weight 438.27
_chemical_melting_point 336
_chemical_name_common 'methylene phenyl phenylselanyl selenochromene'
_chemical_name_systematic
;
4-methylene-2-phenyl-3-(phenylselanyl)-4H-selenochromene
;
_space_group_IT_number 2
_space_group_name_Hall '-P 1'
_space_group_name_H-M_alt 'P -1'
_symmetry_cell_setting triclinic
_symmetry_space_group_name_Hall '-P 1'
_symmetry_space_group_name_H-M 'P -1'
_atom_sites_solution_hydrogens geom
_atom_sites_solution_primary direct
_atom_sites_solution_secondary difmap
_audit_conform_dict_location ftp://ftp.iucr.org/pub/cif_core.dic
_audit_conform_dict_name cif_core.dic
_audit_conform_dict_version 2.4
_audit_creation_date 2019-07-12T15:32:20-00:00
_audit_creation_method 'WinGX routine CIF_UPDATE'
_cell_angle_alpha 110.327(2)
_cell_angle_beta 92.316(2)
_cell_angle_gamma 96.373(2)
_cell_formula_units_Z 2
_cell_length_a 7.0078(4)
_cell_length_b 9.6334(6)
_cell_length_c 13.8589(8)
_cell_measurement_reflns_used 6728
_cell_measurement_temperature 127(2)
_cell_measurement_theta_max 27.566
_cell_measurement_theta_min 3.146
_cell_volume 868.78(9)
_computing_cell_refinement 'SAINT V8.34A (Bruker AXS Inc., 2013)'
_computing_data_collection 'Bruker Instrument Service v4.2.7'
_computing_data_reduction 'SAINT V8.34A (Bruker AXS Inc., 2013)'
_computing_molecular_graphics 'Diamond (version 3.2i); Crystal Impact GbR'
_computing_structure_refinement 'SHELXL-97 (Sheldrick, 2008)'
_computing_structure_solution 'SHELXL-2008 (Sheldrick, 2008)'
_diffrn_ambient_temperature 127(2)
_diffrn_detector_area_resol_mean 10.4167
_diffrn_measured_fraction_theta_full 0.982
_diffrn_measured_fraction_theta_max 0.982
_diffrn_measurement_device_type 'Bruker D8 Quest Photon 100 diffractometer'
_diffrn_measurement_method '2\% \f & \w scans'
_diffrn_radiation_monochromator graphite
_diffrn_radiation_type MoK\a
_diffrn_radiation_wavelength 0.71073
_diffrn_reflns_av_R_equivalents 0.025
_diffrn_reflns_av_unetI/netI 0.0298
_diffrn_reflns_limit_h_max 9
_diffrn_reflns_limit_h_min -7
_diffrn_reflns_limit_k_max 12
_diffrn_reflns_limit_k_min -12
_diffrn_reflns_limit_l_max 18
_diffrn_reflns_limit_l_min -17
_diffrn_reflns_number 10067
_diffrn_reflns_theta_full 27.57
_diffrn_reflns_theta_max 27.57
_diffrn_reflns_theta_min 2.26
_diffrn_source 'micro-focus tube'
_exptl_absorpt_coefficient_mu 4.255
_exptl_absorpt_correction_T_max 0.7007
_exptl_absorpt_correction_T_min 0.35622
_exptl_absorpt_correction_type multi-scan
_exptl_absorpt_process_details
;
SADABS (version 2012/1; Bruker, 2012) was used to perform the numerical
        absorption correction based on the indexed faces of the crystal.
;
_exptl_crystal_colour colourless
_exptl_crystal_density_diffrn 1.675
_exptl_crystal_density_meas ?
_exptl_crystal_density_method 'not measured'
_exptl_crystal_description block
_exptl_crystal_F_000 432
_exptl_crystal_size_max 0.31
_exptl_crystal_size_mid 0.3
_exptl_crystal_size_min 0.09
_refine_diff_density_max 0.424
_refine_diff_density_min -0.481
_refine_diff_density_rms 0.065
_refine_ls_extinction_coef none
_refine_ls_extinction_method none
_refine_ls_goodness_of_fit_ref 1.056
_refine_ls_hydrogen_treatment constr
_refine_ls_matrix_type full
_refine_ls_number_parameters 217
_refine_ls_number_reflns 3941
_refine_ls_number_restraints 0
_refine_ls_restrained_S_all 1.056
_refine_ls_R_factor_all 0.0268
_refine_ls_R_factor_gt 0.0225
_refine_ls_shift/su_max 0.001
_refine_ls_shift/su_mean 0
_refine_ls_structure_factor_coef Fsqd
_refine_ls_weighting_details 'calc w=1/[\s^2^(Fo^2^)+(0.0190P)^2^+0.5502P] where P=(Fo^2^+2Fc^2^)/3'
_refine_ls_weighting_scheme calc
_refine_ls_wR_factor_gt 0.0535
_refine_ls_wR_factor_ref 0.0551
_reflns_number_gt 3546
_reflns_number_total 3941
_reflns_threshold_expression >2\s(I)
_cod_data_source_file jo0c00741_si_002.cif
_cod_data_source_block test2_a
_cod_depositor_comments
;
The following automatic conversions were performed:

data item '_chemical_melting_point' value '336K' was changed to '336'
-- the value should be numeric and without a unit designator.

data item '_exptl_crystal_density_meas' value 'none' was changed to
'?' -- the value is perceived as not measured.

Automatic conversion script
Id: cif_fix_values 7556 2019-12-06 15:28:31Z antanas 
;
_cod_original_sg_symbol_Hall -P1
_cod_original_sg_symbol_H-M P-1
_cod_database_code 4038344

loop_
_symmetry_equiv_pos_as_xyz
'x, y, z'
'-x, -y, -z'

loop_
_atom_site_label
_atom_site_type_symbol
_atom_site_fract_x
_atom_site_fract_y
_atom_site_fract_z
_atom_site_U_iso_or_equiv
_atom_site_adp_type
_atom_site_occupancy
_atom_site_symmetry_multiplicity
_atom_site_calc_flag
_atom_site_refinement_flags
_atom_site_disorder_assembly
_atom_site_disorder_group
Se7 Se 0.24853(3) 0.45478(2) 0.386399(14) 0.01855(6) Uani 1 1 d . . .
Se11 Se 0.48915(3) 0.71686(2) 0.183228(15) 0.02082(6) Uani 1 1 d . . .
C8 C 0.3785(3) 0.58879(19) 0.32980(14) 0.0150(3) Uani 1 1 d . . .
C9 C 0.3376(3) 0.57950(19) 0.23182(14) 0.0148(3) Uani 1 1 d . . .
C11 C 0.5360(3) 0.69145(19) 0.40345(14) 0.0160(4) Uani 1 1 d . . .
C16 C 0.8757(3) 0.7761(2) 0.45024(16) 0.0238(4) Uani 1 1 d . . .
H16 H 1.0057 0.7688 0.4346 0.029 Uiso 1 1 calc R . .
C19 C 0.2946(3) 0.8302(2) 0.16171(14) 0.0176(4) Uani 1 1 d . . .
C17 C 0.7274(3) 0.6825(2) 0.38121(15) 0.0189(4) Uani 1 1 d . . .
H17 H 0.7564 0.6116 0.3181 0.023 Uiso 1 1 calc R . .
C5 C 0.0175(3) 0.41045(19) 0.19783(14) 0.0163(4) Uani 1 1 d . . .
C6 C -0.1604(3) 0.3692(2) 0.13773(15) 0.0211(4) Uani 1 1 d . . .
H6 H -0.1698 0.3844 0.0737 0.025 Uiso 1 1 calc R . .
C4 C 0.0221(3) 0.39292(19) 0.29375(14) 0.0165(4) Uani 1 1 d . . .
C24 C 0.1137(3) 0.8240(2) 0.19874(15) 0.0207(4) Uani 1 1 d . . .
H24 H 0.0774 0.7559 0.2326 0.025 Uiso 1 1 calc R . .
C10 C 0.1905(3) 0.4664(2) 0.15713(14) 0.0165(4) Uani 1 1 d . . .
C15 C 0.8340(3) 0.8801(2) 0.54207(16) 0.0258(4) Uani 1 1 d . . .
H15 H 0.9357 0.9444 0.5894 0.031 Uiso 1 1 calc R . .
C14 C 0.6451(3) 0.8905(2) 0.56493(16) 0.0255(4) Uani 1 1 d . . .
H14 H 0.6169 0.9628 0.6276 0.031 Uiso 1 1 calc R . .
C3 C -0.1398(3) 0.3295(2) 0.32603(16) 0.0219(4) Uani 1 1 d . . .
H3 H -0.1331 0.3173 0.3912 0.026 Uiso 1 1 calc R . .
C20 C 0.3466(3) 0.9303(2) 0.11193(16) 0.0248(4) Uani 1 1 d . . .
H20 H 0.4699 0.9345 0.0861 0.03 Uiso 1 1 calc R . .
C13 C 0.4953(3) 0.7954(2) 0.49641(15) 0.0213(4) Uani 1 1 d . . .
H13 H 0.3657 0.8014 0.5131 0.026 Uiso 1 1 calc R . .
C12 C 0.2115(3) 0.4154(2) 0.05589(15) 0.0255(4) Uani 1 1 d . . .
H12A H 0.1154 0.3429 0.0096 0.031 Uiso 1 1 calc R . .
H12B H 0.3226 0.4516 0.0302 0.031 Uiso 1 1 calc R . .
C23 C -0.0137(3) 0.9183(2) 0.18590(17) 0.0265(4) Uani 1 1 d . . .
H23 H -0.1375 0.9144 0.2111 0.032 Uiso 1 1 calc R . .
C2 C -0.3107(3) 0.2841(2) 0.26318(17) 0.0257(4) Uani 1 1 d . . .
H2 H -0.4201 0.2375 0.2839 0.031 Uiso 1 1 calc R . .
C1 C -0.3210(3) 0.3071(2) 0.16973(16) 0.0251(4) Uani 1 1 d . . .
H1 H -0.4393 0.2799 0.1277 0.03 Uiso 1 1 calc R . .
C21 C 0.2180(4) 1.0237(2) 0.10024(18) 0.0325(5) Uani 1 1 d . . .
H21 H 0.2539 1.0925 0.0668 0.039 Uiso 1 1 calc R . .
C22 C 0.0382(3) 1.0177(2) 0.13671(18) 0.0304(5) Uani 1 1 d . . .
H22 H -0.0496 1.0816 0.128 0.036 Uiso 1 1 calc R . .

loop_
_atom_site_aniso_label
_atom_site_aniso_U_11
_atom_site_aniso_U_22
_atom_site_aniso_U_33
_atom_site_aniso_U_23
_atom_site_aniso_U_13
_atom_site_aniso_U_12
Se7 0.01704(10) 0.02238(10) 0.01734(10) 0.01053(8) -0.00128(7) -0.00344(7)
Se11 0.01564(10) 0.02693(11) 0.02316(11) 0.01372(9) 0.00492(7) -0.00087(8)
C8 0.0133(8) 0.0147(8) 0.0158(9) 0.0045(7) 0.0015(7) 0.0003(7)
C9 0.0141(8) 0.0160(8) 0.0142(9) 0.0050(7) 0.0036(7) 0.0013(7)
C11 0.0168(9) 0.0150(8) 0.0158(9) 0.0059(7) -0.0005(7) -0.0005(7)
C16 0.0168(9) 0.0265(10) 0.0280(11) 0.0123(9) -0.0027(8) -0.0038(8)
C19 0.0207(9) 0.0159(8) 0.0125(9) 0.0025(7) -0.0019(7) -0.0025(7)
C17 0.0175(9) 0.0194(9) 0.0180(9) 0.0053(8) 0.0002(7) 0.0004(7)
C5 0.0167(9) 0.0125(8) 0.0164(9) 0.0011(7) 0.0011(7) 0.0018(7)
C6 0.0195(9) 0.0194(9) 0.0200(10) 0.0019(8) -0.0026(8) 0.0022(7)
C4 0.0148(8) 0.0147(8) 0.0170(9) 0.0021(7) 0.0015(7) 0.0009(7)
C24 0.0218(10) 0.0187(9) 0.0189(9) 0.0053(8) -0.0003(8) -0.0030(7)
C10 0.0163(9) 0.0169(8) 0.0155(9) 0.0049(7) 0.0008(7) 0.0020(7)
C15 0.0279(11) 0.0227(10) 0.0222(10) 0.0077(8) -0.0090(8) -0.0104(8)
C14 0.0340(11) 0.0195(9) 0.0176(10) 0.0020(8) 0.0003(8) -0.0033(8)
C3 0.0210(10) 0.0204(9) 0.0222(10) 0.0060(8) 0.0047(8) -0.0013(7)
C20 0.0275(11) 0.0242(10) 0.0218(10) 0.0094(9) 0.0023(8) -0.0044(8)
C13 0.0225(10) 0.0216(9) 0.0184(9) 0.0060(8) 0.0021(8) 0.0006(8)
C12 0.0247(10) 0.0309(11) 0.0162(10) 0.0035(9) 0.0021(8) -0.0008(8)
C23 0.0222(10) 0.0211(9) 0.0285(11) 0.0010(9) -0.0018(8) -0.0016(8)
C2 0.0176(10) 0.0230(10) 0.0308(11) 0.0037(9) 0.0058(8) -0.0031(8)
C1 0.0162(9) 0.0221(10) 0.0289(11) 0.0005(9) -0.0035(8) -0.0009(8)
C21 0.0413(13) 0.0247(10) 0.0335(12) 0.0160(10) -0.0048(10) -0.0039(9)
C22 0.0347(12) 0.0182(9) 0.0327(12) 0.0043(9) -0.0102(10) 0.0006(9)

loop_
_atom_type_symbol
_atom_type_description
_atom_type_scat_dispersion_real
_atom_type_scat_dispersion_imag
_atom_type_scat_source
C C 0.0033 0.0016 'International Tables Vol C Tables 4.2.6.8 and 6.1.1.4'
H H 0 0 'International Tables Vol C Tables 4.2.6.8 and 6.1.1.4'
Se Se -0.0929 2.2259 'International Tables Vol C Tables 4.2.6.8 and 6.1.1.4'

loop_
_geom_angle_atom_site_label_1
_geom_angle_atom_site_label_2
_geom_angle_atom_site_label_3
_geom_angle
_geom_angle_site_symmetry_1
_geom_angle_site_symmetry_3
_geom_angle_publ_flag
C8 Se7 C4 98.10(8) . . ?
C19 Se11 C9 99.97(8) . . ?
C9 C8 C11 126.11(16) . . ?
C9 C8 Se7 122.22(14) . . ?
C11 C8 Se7 111.46(12) . . ?
C8 C9 C10 124.76(16) . . ?
C8 C9 Se11 117.57(13) . . ?
C10 C9 Se11 117.60(12) . . ?
C17 C11 C13 119.13(17) . . ?
C17 C11 C8 120.14(16) . . ?
C13 C11 C8 120.71(17) . . ?
C15 C16 C17 119.94(19) . . ?
C24 C19 C20 119.86(18) . . ?
C24 C19 Se11 123.47(14) . . ?
C20 C19 Se11 116.52(15) . . ?
C16 C17 C11 120.60(18) . . ?
C4 C5 C6 117.24(17) . . ?
C4 C5 C10 122.96(16) . . ?
C6 C5 C10 119.78(17) . . ?
C1 C6 C5 121.46(19) . . ?
C3 C4 C5 121.32(17) . . ?
C3 C4 Se7 116.89(14) . . ?
C5 C4 Se7 121.79(14) . . ?
C23 C24 C19 119.53(18) . . ?
C12 C10 C5 120.34(17) . . ?
C12 C10 C9 121.54(17) . . ?
C5 C10 C9 118.12(15) . . ?
C14 C15 C16 120.06(18) . . ?
C15 C14 C13 120.28(19) . . ?
C2 C3 C4 120.01(19) . . ?
C21 C20 C19 119.8(2) . . ?
C11 C13 C14 119.97(19) . . ?
C22 C23 C24 120.5(2) . . ?
C3 C2 C1 119.57(19) . . ?
C6 C1 C2 120.26(18) . . ?
C22 C21 C20 120.5(2) . . ?
C21 C22 C23 119.8(2) . . ?

loop_
_geom_bond_atom_site_label_1
_geom_bond_atom_site_label_2
_geom_bond_distance
_geom_bond_site_symmetry_2
_geom_bond_publ_flag
Se7 C8 1.9005(18) . ?
Se7 C4 1.9014(18) . ?
Se11 C19 1.9142(19) . ?
Se11 C9 1.9228(17) . ?
C8 C9 1.346(3) . ?
C8 C11 1.484(2) . ?
C9 C10 1.484(2) . ?
C11 C17 1.393(3) . ?
C11 C13 1.393(3) . ?
C16 C15 1.385(3) . ?
C16 C17 1.386(3) . ?
C19 C24 1.389(3) . ?
C19 C20 1.394(3) . ?
C5 C4 1.396(3) . ?
C5 C6 1.408(2) . ?
C5 C10 1.483(3) . ?
C6 C1 1.377(3) . ?
C4 C3 1.392(3) . ?
C24 C23 1.391(3) . ?
C10 C12 1.336(3) . ?
C15 C14 1.380(3) . ?
C14 C13 1.394(3) . ?
C3 C2 1.385(3) . ?
C20 C21 1.385(3) . ?
C23 C22 1.382(3) . ?
C2 C1 1.388(3) . ?
C21 C22 1.379(3) . ?
